data_4334855
loop_
_publ_author_name
'Robert D. Kennedy'
'Charles W. Machan'
'C. Michael McGuirk'
'Mari S. Rosen'
'Charlotte L. Stern'
'Amy A. Sarjeant'
'Chad A. Mirkin'

_publ_section_title
;
 General Strategy for the Synthesis of Rigid Weak-Link Approach
 Platinum(II) Complexes: Tweezers, Triple-Layer Complexes, and Macrocycles
;
_journal_name_full 'Inorganic Chemistry'
_journal_page_first 5876
_journal_page_last 5888
_journal_paper_doi 10.1021/ic302855f
_journal_volume 52
_journal_year 2013
_chemical_formula_moiety 'C68 H64 P4 Pt2 S4, 4(F6 P) '
_chemical_formula_sum 'C68 H64 F24 P8 Pt2 S4'
_chemical_formula_weight 2103.37
_chemical_name_systematic
; 
 ? 
;
_space_group_IT_number 88
_symmetry_cell_setting tetragonal
_symmetry_space_group_name_Hall '-I 4ad'
_symmetry_space_group_name_H-M 'I 41/a :2'
_atom_sites_solution_hydrogens geom
_atom_sites_solution_primary direct
_atom_sites_solution_secondary difmap
_audit_creation_method SHELXL-97
_cell_angle_alpha 90.00
_cell_angle_beta 90.00
_cell_angle_gamma 90.00
_cell_formula_units_Z 8
_cell_length_a 20.2651(5)
_cell_length_b 20.2651(5)
_cell_length_c 43.2920(9)
_cell_measurement_reflns_used 7008
_cell_measurement_temperature 100(2)
_cell_measurement_theta_max 64.52
_cell_measurement_theta_min 3.70
_cell_volume 17778.9(7)
_computing_cell_refinement 'Bruker SAINT'
_computing_data_collection 'Bruker APEX2'
_computing_data_reduction 'Bruker SAINT'
_computing_molecular_graphics 'Bruker SHELXTL'
_computing_publication_material 'Bruker SHELXTL'
_computing_structure_refinement 'SHELXL-97 (Sheldrick, 2008)'
_computing_structure_solution 'SHELXS-97 (Sheldrick, 2008)'
_diffrn_ambient_temperature 100(2)
_diffrn_measured_fraction_theta_full 0.998
_diffrn_measured_fraction_theta_max 0.998
_diffrn_measurement_device_type 'Bruker APEX-II CCD'
_diffrn_measurement_method '\f and \w scans'
_diffrn_radiation_monochromator 'MX optics'
_diffrn_radiation_source microsource
_diffrn_radiation_type CuK\a
_diffrn_radiation_wavelength 1.54178
_diffrn_reflns_av_R_equivalents 0.0000
_diffrn_reflns_av_sigmaI/netI 0.0618
_diffrn_reflns_limit_h_max 15
_diffrn_reflns_limit_h_min -15
_diffrn_reflns_limit_k_max 22
_diffrn_reflns_limit_k_min 0
_diffrn_reflns_limit_l_max 48
_diffrn_reflns_limit_l_min 0
_diffrn_reflns_number 6380
_diffrn_reflns_theta_full 58.93
_diffrn_reflns_theta_max 58.93
_diffrn_reflns_theta_min 2.41
_diffrn_standards_number 0
_exptl_absorpt_coefficient_mu 8.812
_exptl_absorpt_correction_T_max 0.7526
_exptl_absorpt_correction_T_min 0.5633
_exptl_absorpt_correction_type multi-scan
_exptl_absorpt_process_details 'SADABS, Bruker'
_exptl_crystal_colour colourless
_exptl_crystal_density_diffrn 1.572
_exptl_crystal_description prism
_exptl_crystal_F_000 8224
_exptl_crystal_size_max 0.06
_exptl_crystal_size_mid 0.05
_exptl_crystal_size_min 0.03
_platon_squeeze_details
;
 Diffuse, disordered solvent molecules could not be adequately modeled.  The
 bypass procedure in Platon (Spek, 1990) was used to remove the electronic
 contribution from these solvents. The total potential solvent accessible void
 volume was 4045.0 Ang^3^ and the electron count / cell = 1865. As the exact
 solvent content is not known, the reported formula reflects only the atoms
 used in the refinement.

;
_refine_diff_density_max 4.995
_refine_diff_density_min -1.078
_refine_diff_density_rms 0.275
_refine_ls_extinction_method none
_refine_ls_goodness_of_fit_ref 1.029
_refine_ls_hydrogen_treatment constr
_refine_ls_matrix_type full
_refine_ls_number_parameters 445
_refine_ls_number_reflns 6380
_refine_ls_number_restraints 0
_refine_ls_restrained_S_all 1.029
_refine_ls_R_factor_all 0.1299
_refine_ls_R_factor_gt 0.0970
_refine_ls_shift/su_max 0.003
_refine_ls_shift/su_mean 0.000
_refine_ls_structure_factor_coef Fsqd
_refine_ls_weighting_details 'calc w=1/[\s^2^(Fo^2^)+(0.2000P)^2^+0.0000P] where P=(Fo^2^+2Fc^2^)/3'
_refine_ls_weighting_scheme calc
_refine_ls_wR_factor_gt 0.2577
_refine_ls_wR_factor_ref 0.2814
_reflns_number_gt 4108
_reflns_number_total 6380
_reflns_threshold_expression >2sigma(I)
_cod_data_source_file ic302855f_si_002_10.cif
_cod_data_source_block 39-PF6
_cod_original_sg_symbol_H-M 'I 41/a'
_cod_database_code 4334855

loop_
_symmetry_equiv_pos_as_xyz
'x, y, z'
'-x+1/2, -y, z+1/2'
'-y+3/4, x+1/4, z+1/4'
'y+3/4, -x+3/4, z+3/4'
'x+1/2, y+1/2, z+1/2'
'-x+1, -y+1/2, z+1'
'-y+5/4, x+3/4, z+3/4'
'y+5/4, -x+5/4, z+5/4'
'-x, -y, -z'
'x-1/2, y, -z-1/2'
'y-3/4, -x-1/4, -z-1/4'
'-y-3/4, x-3/4, -z-3/4'
'-x+1/2, -y+1/2, -z+1/2'
'x, y+1/2, -z'
'y-1/4, -x+1/4, -z+1/4'
'-y-1/4, x-1/4, -z-1/4'

loop_
_atom_site_label
_atom_site_type_symbol
_atom_site_fract_x
_atom_site_fract_y
_atom_site_fract_z
_atom_site_U_iso_or_equiv
_atom_site_adp_type
_atom_site_occupancy
_atom_site_symmetry_multiplicity
_atom_site_calc_flag
_atom_site_refinement_flags
_atom_site_disorder_assembly
_atom_site_disorder_group
Pt1 Pt 0.69127(3) 0.33266(4) 0.168250(12) 0.0623(3) Uani 1 1 d . . .
S1 S 0.60700(17) 0.2939(2) 0.20136(8) 0.0682(11) Uani 1 1 d . A .
S2 S 0.75914(17) 0.2724(2) 0.32795(7) 0.0601(9) Uani 1 1 d . . .
P1 P 0.72455(17) 0.1421(2) 0.36471(7) 0.0563(9) Uani 1 1 d . . .
P2 P 0.6302(2) 0.4265(3) 0.16460(8) 0.0769(13) Uani 1 1 d . . .
P3 P 0.7881(3) 0.6306(2) 0.02854(12) 0.0871(14) Uani 1 1 d . . .
P4 P 0.5000 0.2500 0.44499(12) 0.0622(14) Uani 1 2 d S . .
P5 P 1.0000 0.2500 0.3900(2) 0.134(4) Uani 1 2 d S . .
F1 F 0.7191(7) 0.6252(6) 0.0123(4) 0.140(5) Uani 1 1 d . . .
F2 F 0.8576(5) 0.6351(5) 0.04495(19) 0.087(3) Uani 1 1 d . . .
F3 F 0.8208(7) 0.5936(6) -0.0001(2) 0.114(4) Uani 1 1 d . . .
F4 F 0.7758(6) 0.5595(4) 0.0436(2) 0.094(3) Uani 1 1 d . . .
F5 F 0.7551(6) 0.6654(5) 0.0588(3) 0.117(4) Uani 1 1 d . . .
F6 F 0.8006(9) 0.6996(6) 0.0141(3) 0.158(6) Uani 1 1 d . . .
F7 F 0.5000 0.2500 0.4082(3) 0.096(5) Uani 1 2 d S . .
F8 F 0.5000 0.2500 0.4820(3) 0.084(4) Uani 1 2 d S . .
F9 F 0.5411(5) 0.1838(4) 0.4444(2) 0.081(3) Uani 1 1 d . . .
F10 F 0.4337(5) 0.2078(4) 0.4452(2) 0.081(3) Uani 1 1 d . . .
F11 F 0.9498(7) 0.2329(9) 0.3663(3) 0.159(6) Uani 1 1 d . . .
F12 F 1.0266(8) 0.1798(13) 0.3910(6) 0.230(12) Uani 1 1 d . . .
F13 F 0.9472(9) 0.2372(19) 0.4155(4) 0.292(17) Uani 1 1 d . . .
C1 C 0.5483(8) 0.3649(10) 0.2041(4) 0.087(6) Uani 1 1 d . . .
H1A H 0.5034 0.3485 0.2090 0.105 Uiso 1 1 calc R A .
H1B H 0.5623 0.3951 0.2208 0.105 Uiso 1 1 calc R . .
C2 C 0.5474(10) 0.4009(11) 0.1739(3) 0.096(6) Uani 1 1 d . A .
H2A H 0.5182 0.4400 0.1754 0.115 Uiso 1 1 calc R . .
H2B H 0.5301 0.3717 0.1575 0.115 Uiso 1 1 calc R . .
C3 C 0.6488(9) 0.4852(10) 0.1925(4) 0.088(6) Uani 1 1 d . A .
C4 C 0.7070(9) 0.4892(10) 0.2089(4) 0.084(5) Uani 1 1 d . . .
H4 H 0.7401 0.4576 0.2043 0.101 Uiso 1 1 calc R A .
C5 C 0.7209(13) 0.5347(11) 0.2310(5) 0.111(7) Uani 1 1 d . A .
H5 H 0.7613 0.5336 0.2421 0.133 Uiso 1 1 calc R . .
C6 C 0.6736(15) 0.5825(13) 0.2367(6) 0.133(9) Uani 1 1 d . . .
H6 H 0.6777 0.6102 0.2544 0.159 Uiso 1 1 calc R A .
C7 C 0.6208(16) 0.590(2) 0.2172(8) 0.175(14) Uani 1 1 d . A .
H7 H 0.5957 0.6300 0.2169 0.210 Uiso 1 1 calc R . .
C8 C 0.6064(14) 0.5397(14) 0.1985(6) 0.132(9) Uani 1 1 d . . .
H8 H 0.5647 0.5401 0.1885 0.159 Uiso 1 1 calc R A .
C9A C 0.6287(14) 0.4675(16) 0.1275(4) 0.118(5) Uani 0.68(2) 1 d PG A 1
C10A C 0.6596(15) 0.5282(16) 0.1235(5) 0.118(5) Uani 0.68(2) 1 d PG A 1
H10A H 0.6796 0.5496 0.1407 0.142 Uiso 0.68(2) 1 calc PR A 1
C11A C 0.6612(12) 0.5575(13) 0.0945(6) 0.118(5) Uani 0.68(2) 1 d PG A 1
H11A H 0.6823 0.5990 0.0918 0.142 Uiso 0.68(2) 1 calc PR A 1
C12A C 0.6319(12) 0.5262(12) 0.0695(4) 0.118(5) Uani 0.68(2) 1 d PG A 1
H12A H 0.6330 0.5463 0.0496 0.142 Uiso 0.68(2) 1 calc PR A 1
C13A C 0.6010(12) 0.4656(12) 0.0734(4) 0.118(5) Uani 0.68(2) 1 d PG A 1
H13A H 0.5810 0.4442 0.0563 0.142 Uiso 0.68(2) 1 calc PR A 1
C14A C 0.5995(12) 0.4362(12) 0.1024(5) 0.118(5) Uani 0.68(2) 1 d PG A 1
H14A H 0.5784 0.3947 0.1051 0.142 Uiso 0.68(2) 1 calc PR A 1
C9 C 0.615(3) 0.465(4) 0.1271(10) 0.118(5) Uani 0.32(2) 1 d PG A 2
C14 C 0.650(3) 0.522(4) 0.1200(12) 0.118(5) Uani 0.32(2) 1 d PG A 2
H14 H 0.6838 0.5368 0.1334 0.142 Uiso 0.32(2) 1 calc PR A 2
C13 C 0.635(3) 0.557(3) 0.0932(13) 0.118(5) Uani 0.32(2) 1 d PG A 2
H13 H 0.6589 0.5957 0.0884 0.142 Uiso 0.32(2) 1 calc PR A 2
C12 C 0.586(3) 0.535(3) 0.0736(10) 0.118(5) Uani 0.32(2) 1 d PG A 2
H12 H 0.5754 0.5586 0.0554 0.142 Uiso 0.32(2) 1 calc PR A 2
C11 C 0.551(3) 0.477(3) 0.0807(10) 0.118(5) Uani 0.32(2) 1 d PG A 2
H11 H 0.5168 0.4624 0.0673 0.142 Uiso 0.32(2) 1 calc PR A 2
C10 C 0.566(3) 0.442(3) 0.1074(10) 0.118(5) Uani 0.32(2) 1 d PG A 2
H10 H 0.5418 0.4034 0.1123 0.142 Uiso 0.32(2) 1 calc PR A 2
C15 C 0.6453(7) 0.2920(10) 0.2386(3) 0.065(4) Uani 1 1 d . . .
C16 C 0.6534(6) 0.2296(9) 0.2502(3) 0.060(4) Uani 1 1 d . A .
H16 H 0.6347 0.1924 0.2401 0.072 Uiso 1 1 calc R . .
C17 C 0.6906(6) 0.2220(9) 0.2781(3) 0.062(4) Uani 1 1 d . . .
H17 H 0.6980 0.1794 0.2865 0.074 Uiso 1 1 calc R A .
C18 C 0.7153(7) 0.2766(8) 0.2922(3) 0.058(4) Uani 1 1 d . A .
C19 C 0.7072(7) 0.3394(9) 0.2806(4) 0.066(4) Uani 1 1 d . . .
H19 H 0.7254 0.3765 0.2910 0.079 Uiso 1 1 calc R A .
C20 C 0.6705(6) 0.3472(9) 0.2524(3) 0.067(4) Uani 1 1 d . A .
H20 H 0.6639 0.3896 0.2436 0.080 Uiso 1 1 calc R . .
C21 C 0.6900(7) 0.2676(8) 0.3546(3) 0.065(4) Uani 1 1 d . . .
H21A H 0.7056 0.2798 0.3755 0.077 Uiso 1 1 calc R . .
H21B H 0.6564 0.3004 0.3483 0.077 Uiso 1 1 calc R . .
C22 C 0.6589(6) 0.2026(7) 0.3561(3) 0.056(4) Uani 1 1 d . . .
H22A H 0.6375 0.1919 0.3362 0.067 Uiso 1 1 calc R . .
H22B H 0.6249 0.2018 0.3725 0.067 Uiso 1 1 calc R . .
C23 C 0.7420(7) 0.1625(7) 0.4047(3) 0.058(4) Uani 1 1 d . . .
C24 C 0.8094(9) 0.1879(12) 0.4113(5) 0.104(7) Uani 1 1 d . . .
H24 H 0.8436 0.1892 0.3963 0.124 Uiso 1 1 calc R . .
C25 C 0.8176(10) 0.2099(12) 0.4419(4) 0.106(7) Uani 1 1 d . . .
H25 H 0.8596 0.2250 0.4485 0.127 Uiso 1 1 calc R . .
C26 C 0.7633(12) 0.2096(9) 0.4630(3) 0.097(7) Uani 1 1 d . . .
H26 H 0.7704 0.2254 0.4834 0.117 Uiso 1 1 calc R . .
C27 C 0.7038(8) 0.1883(8) 0.4554(3) 0.067(4) Uani 1 1 d . . .
H27 H 0.6686 0.1890 0.4699 0.080 Uiso 1 1 calc R . .
C28 C 0.6944(8) 0.1652(8) 0.4258(3) 0.064(4) Uani 1 1 d . . .
H28 H 0.6516 0.1503 0.4201 0.077 Uiso 1 1 calc R . .
C29 C 0.6862(7) 0.0630(8) 0.3616(3) 0.063(4) Uani 1 1 d . . .
C30 C 0.6519(7) 0.0486(8) 0.3342(3) 0.059(4) Uani 1 1 d . . .
H30 H 0.6484 0.0808 0.3183 0.071 Uiso 1 1 calc R . .
C31 C 0.6223(9) -0.0151(10) 0.3304(4) 0.083(5) Uani 1 1 d . . .
H31 H 0.5986 -0.0258 0.3121 0.100 Uiso 1 1 calc R . .
C32 C 0.6291(9) -0.0607(9) 0.3541(4) 0.085(5) Uani 1 1 d . . .
H32 H 0.6108 -0.1035 0.3515 0.102 Uiso 1 1 calc R . .
C33 C 0.6620(9) -0.0460(9) 0.3817(4) 0.084(5) Uani 1 1 d . . .
H33 H 0.6627 -0.0772 0.3980 0.100 Uiso 1 1 calc R . .
C34 C 0.6934(8) 0.0139(9) 0.3850(4) 0.071(4) Uani 1 1 d . . .
H34 H 0.7196 0.0224 0.4028 0.085 Uiso 1 1 calc R . .

loop_
_atom_site_aniso_label
_atom_site_aniso_U_11
_atom_site_aniso_U_22
_atom_site_aniso_U_33
_atom_site_aniso_U_23
_atom_site_aniso_U_13
_atom_site_aniso_U_12
Pt1 0.0514(4) 0.1051(6) 0.0303(4) 0.0017(3) 0.0005(2) 0.0098(3)
S1 0.0482(19) 0.122(3) 0.0348(17) 0.0043(19) -0.0018(15) 0.006(2)
S2 0.054(2) 0.090(3) 0.0361(17) -0.0031(17) -0.0017(15) 0.0047(18)
P1 0.0494(19) 0.090(3) 0.0296(16) -0.0004(17) 0.0025(15) 0.0035(18)
P2 0.072(3) 0.119(4) 0.039(2) 0.011(2) 0.0044(18) 0.035(3)
P3 0.108(4) 0.068(3) 0.085(3) 0.011(2) -0.018(3) -0.019(3)
P4 0.094(4) 0.051(3) 0.042(3) 0.000 0.000 0.004(3)
P5 0.076(5) 0.242(14) 0.083(5) 0.000 0.000 -0.026(7)
F1 0.142(11) 0.104(9) 0.175(13) 0.018(9) -0.069(10) -0.010(8)
F2 0.105(7) 0.107(7) 0.050(5) 0.004(5) -0.006(5) -0.023(6)
F3 0.169(11) 0.115(8) 0.058(6) 0.003(6) -0.007(6) -0.051(8)
F4 0.137(9) 0.067(6) 0.078(6) 0.009(5) 0.016(6) -0.013(5)
F5 0.116(9) 0.079(7) 0.155(11) -0.039(7) 0.013(8) 0.000(6)
F6 0.271(18) 0.083(8) 0.121(10) 0.048(7) -0.089(11) -0.051(9)
F7 0.158(14) 0.075(9) 0.055(7) 0.000 0.000 0.016(9)
F8 0.149(12) 0.052(7) 0.051(7) 0.000 0.000 -0.004(7)
F9 0.104(7) 0.051(5) 0.088(6) 0.006(4) 0.028(5) -0.001(4)
F10 0.096(7) 0.053(5) 0.094(7) -0.013(5) -0.002(5) -0.005(4)
F11 0.144(11) 0.215(16) 0.119(11) -0.042(10) -0.064(9) 0.055(11)
F12 0.088(11) 0.30(3) 0.30(3) 0.16(2) -0.032(13) 0.010(13)
F13 0.142(15) 0.61(5) 0.122(15) 0.04(2) 0.004(11) -0.15(2)
C1 0.055(9) 0.147(17) 0.061(10) 0.016(11) 0.002(8) 0.014(10)
C2 0.102(14) 0.148(18) 0.037(8) -0.003(10) -0.011(9) 0.049(13)
C3 0.099(13) 0.109(14) 0.054(9) 0.020(9) 0.010(9) 0.051(11)
C4 0.088(12) 0.116(15) 0.050(9) 0.003(10) -0.011(9) 0.030(11)
C5 0.14(2) 0.116(17) 0.074(13) 0.002(13) 0.000(13) 0.014(15)
C6 0.15(2) 0.14(2) 0.102(17) -0.042(16) 0.016(17) 0.063(18)
C7 0.14(3) 0.25(4) 0.14(3) -0.04(3) 0.00(2) 0.07(3)
C8 0.16(2) 0.14(2) 0.098(18) -0.023(16) -0.034(17) 0.036(19)
C9A 0.095(11) 0.195(13) 0.064(5) 0.041(7) 0.008(7) 0.028(9)
C10A 0.095(11) 0.195(13) 0.064(5) 0.041(7) 0.008(7) 0.028(9)
C11A 0.095(11) 0.195(13) 0.064(5) 0.041(7) 0.008(7) 0.028(9)
C12A 0.095(11) 0.195(13) 0.064(5) 0.041(7) 0.008(7) 0.028(9)
C13A 0.095(11) 0.195(13) 0.064(5) 0.041(7) 0.008(7) 0.028(9)
C14A 0.095(11) 0.195(13) 0.064(5) 0.041(7) 0.008(7) 0.028(9)
C9 0.095(11) 0.195(13) 0.064(5) 0.041(7) 0.008(7) 0.028(9)
C14 0.095(11) 0.195(13) 0.064(5) 0.041(7) 0.008(7) 0.028(9)
C13 0.095(11) 0.195(13) 0.064(5) 0.041(7) 0.008(7) 0.028(9)
C12 0.095(11) 0.195(13) 0.064(5) 0.041(7) 0.008(7) 0.028(9)
C11 0.095(11) 0.195(13) 0.064(5) 0.041(7) 0.008(7) 0.028(9)
C10 0.095(11) 0.195(13) 0.064(5) 0.041(7) 0.008(7) 0.028(9)
C15 0.047(8) 0.117(14) 0.030(7) -0.006(8) 0.007(6) 0.008(9)
C16 0.043(7) 0.099(12) 0.037(7) -0.009(8) 0.006(6) -0.010(7)
C17 0.041(7) 0.104(12) 0.040(8) 0.014(8) 0.017(6) 0.009(8)
C18 0.049(8) 0.085(11) 0.040(7) -0.013(8) 0.009(6) -0.007(7)
C19 0.058(9) 0.094(12) 0.045(8) 0.010(8) 0.010(7) 0.014(8)
C20 0.035(7) 0.117(13) 0.048(9) 0.008(9) 0.010(7) 0.013(8)
C21 0.064(9) 0.090(11) 0.039(7) -0.016(7) 0.004(7) 0.011(8)
C22 0.049(8) 0.084(10) 0.035(7) 0.003(7) 0.008(6) -0.009(7)
C23 0.078(10) 0.064(9) 0.032(7) 0.012(6) -0.006(7) -0.004(7)
C24 0.065(11) 0.19(2) 0.061(11) 0.015(13) 0.007(9) -0.044(13)
C25 0.099(14) 0.17(2) 0.053(11) -0.006(12) -0.027(10) -0.035(13)
C26 0.18(2) 0.096(13) 0.018(7) -0.011(8) 0.012(10) -0.005(13)
C27 0.068(10) 0.091(11) 0.042(8) -0.009(8) -0.014(7) -0.010(9)
C28 0.064(9) 0.081(11) 0.047(8) 0.003(7) 0.000(7) -0.021(8)
C29 0.058(9) 0.101(12) 0.031(7) -0.009(7) 0.004(6) 0.015(8)
C30 0.051(8) 0.077(10) 0.048(8) -0.008(7) 0.004(7) -0.001(7)
C31 0.087(12) 0.096(14) 0.066(11) -0.019(10) 0.011(9) -0.002(10)
C32 0.096(13) 0.074(11) 0.085(13) -0.029(10) 0.011(11) 0.007(10)
C33 0.108(14) 0.082(12) 0.061(10) -0.011(9) 0.011(10) 0.006(10)
C34 0.072(10) 0.087(12) 0.054(9) 0.000(9) 0.002(8) -0.003(9)

loop_
_atom_type_symbol
_atom_type_description
_atom_type_scat_dispersion_real
_atom_type_scat_dispersion_imag
_atom_type_scat_source
C C 0.0181 0.0091 'International Tables Vol C Tables 4.2.6.8 and 6.1.1.4'
H H 0.0000 0.0000 'International Tables Vol C Tables 4.2.6.8 and 6.1.1.4'
F F 0.0727 0.0534 'International Tables Vol C Tables 4.2.6.8 and 6.1.1.4'
P P 0.2955 0.4335 'International Tables Vol C Tables 4.2.6.8 and 6.1.1.4'
Pt Pt -4.5932 6.9264 'International Tables Vol C Tables 4.2.6.8 and 6.1.1.4'
S S 0.3331 0.5567 'International Tables Vol C Tables 4.2.6.8 and 6.1.1.4'

loop_
_geom_angle_atom_site_label_1
_geom_angle_atom_site_label_2
_geom_angle_atom_site_label_3
_geom_angle
_geom_angle_site_symmetry_1
_geom_angle_site_symmetry_3
P2 Pt1 P1 100.11(15) . 13_655
P2 Pt1 S2 172.23(16) . 13_655
P1 Pt1 S2 85.87(13) 13_655 13_655
P2 Pt1 S1 85.82(16) . .
P1 Pt1 S1 173.55(15) 13_655 .
S2 Pt1 S1 88.01(14) 13_655 .
C15 S1 C1 103.6(8) . .
C15 S1 Pt1 103.9(5) . .
C1 S1 Pt1 104.0(6) . .
C18 S2 C21 99.7(6) . .
C18 S2 Pt1 108.4(5) . 13_655
C21 S2 Pt1 103.7(5) . 13_655
C29 P1 C23 111.2(6) . .
C29 P1 C22 105.5(7) . .
C23 P1 C22 100.4(7) . .
C29 P1 Pt1 118.6(4) . 13_655
C23 P1 Pt1 113.6(5) . 13_655
C22 P1 Pt1 105.3(4) . 13_655
C3 P2 C2 104.1(9) . .
C3 P2 C9A 107.9(12) . .
C2 P2 C9A 108.4(11) . .
C3 P2 C9 112(2) . .
C2 P2 C9 100(2) . .
C9A P2 C9 9(3) . .
C3 P2 Pt1 114.0(6) . .
C2 P2 Pt1 104.5(7) . .
C9A P2 Pt1 117.0(11) . .
C9 P2 Pt1 120(2) . .
F6 P3 F1 91.6(7) . .
F6 P3 F2 89.1(7) . .
F1 P3 F2 179.3(7) . .
F6 P3 F3 92.4(8) . .
F1 P3 F3 89.4(8) . .
F2 P3 F3 90.4(6) . .
F6 P3 F4 179.5(8) . .
F1 P3 F4 88.9(7) . .
F2 P3 F4 90.4(6) . .
F3 P3 F4 87.6(6) . .
F6 P3 F5 90.1(8) . .
F1 P3 F5 91.4(8) . .
F2 P3 F5 88.8(6) . .
F3 P3 F5 177.3(7) . .
F4 P3 F5 89.9(6) . .
F9 P4 F9 178.0(8) . 6_554
F9 P4 F7 89.0(4) . .
F9 P4 F7 89.0(4) 6_554 .
F9 P4 F10 90.7(5) . 6_554
F9 P4 F10 89.3(5) 6_554 6_554
F7 P4 F10 90.3(4) . 6_554
F9 P4 F10 89.3(5) . .
F9 P4 F10 90.7(5) 6_554 .
F7 P4 F10 90.3(4) . .
F10 P4 F10 179.4(8) 6_554 .
F9 P4 F8 91.0(4) . .
F9 P4 F8 91.0(4) 6_554 .
F7 P4 F8 180.000(2) . .
F10 P4 F8 89.7(4) 6_554 .
F10 P4 F8 89.7(4) . .
F11 P5 F11 92.6(15) . 6_654
F11 P5 F12 89.8(10) . 6_654
F11 P5 F12 92.5(11) 6_654 6_654
F11 P5 F12 92.5(11) . .
F11 P5 F12 89.8(10) 6_654 .
F12 P5 F12 177(2) 6_654 .
F11 P5 F13 176.0(16) . 6_654
F11 P5 F13 88.9(10) 6_654 6_654
F12 P5 F13 93.8(17) 6_654 6_654
F12 P5 F13 83.9(16) . 6_654
F11 P5 F13 89.0(10) . .
F11 P5 F13 176.0(16) 6_654 .
F12 P5 F13 83.9(16) 6_654 .
F12 P5 F13 93.8(17) . .
F13 P5 F13 89.7(14) 6_654 .
C2 C1 S1 109.1(12) . .
C2 C1 H1A 109.9 . .
S1 C1 H1A 109.9 . .
C2 C1 H1B 109.9 . .
S1 C1 H1B 109.9 . .
H1A C1 H1B 108.3 . .
C1 C2 P2 109.0(12) . .
C1 C2 H2A 109.9 . .
P2 C2 H2A 109.9 . .
C1 C2 H2B 109.9 . .
P2 C2 H2B 109.9 . .
H2A C2 H2B 108.3 . .
C4 C3 C8 112(2) . .
C4 C3 P2 125.7(14) . .
C8 C3 P2 121.9(17) . .
C5 C4 C3 125.5(19) . .
C5 C4 H4 117.3 . .
C3 C4 H4 117.3 . .
C4 C5 C6 117(2) . .
C4 C5 H5 121.4 . .
C6 C5 H5 121.4 . .
C7 C6 C5 121(2) . .
C7 C6 H6 119.7 . .
C5 C6 H6 119.7 . .
C8 C7 C6 117(3) . .
C8 C7 H7 121.6 . .
C6 C7 H7 121.6 . .
C7 C8 C3 125(3) . .
C7 C8 H8 117.4 . .
C3 C8 H8 117.4 . .
C10A C9A C14A 120.0 . .
C10A C9A P2 120.5(16) . .
C14A C9A P2 119.4(16) . .
C11A C10A C9A 120.0 . .
C11A C10A H10A 120.0 . .
C9A C10A H10A 120.0 . .
C10A C11A C12A 120.0 . .
C10A C11A H11A 120.0 . .
C12A C11A H11A 120.0 . .
C13A C12A C11A 120.0 . .
C13A C12A H12A 120.0 . .
C11A C12A H12A 120.0 . .
C14A C13A C12A 120.0 . .
C14A C13A H13A 120.0 . .
C12A C13A H13A 120.0 . .
C13A C14A C9A 120.0 . .
C13A C14A H14A 120.0 . .
C9A C14A H14A 120.0 . .
C14 C9 C10 120.0 . .
C14 C9 P2 118(3) . .
C10 C9 P2 122(3) . .
C9 C14 C13 120.0 . .
C9 C14 H14 120.0 . .
C13 C14 H14 120.0 . .
C12 C13 C14 120.0 . .
C12 C13 H13 120.0 . .
C14 C13 H13 120.0 . .
C13 C12 C11 120.0 . .
C13 C12 H12 120.0 . .
C11 C12 H12 120.0 . .
C12 C11 C10 120.0 . .
C12 C11 H11 120.0 . .
C10 C11 H11 120.0 . .
C11 C10 C9 120.0 . .
C11 C10 H10 120.0 . .
C9 C10 H10 120.0 . .
C20 C15 C16 123.5(14) . .
C20 C15 S1 122.5(14) . .
C16 C15 S1 113.6(13) . .
C15 C16 C17 118.1(14) . .
C15 C16 H16 121.0 . .
C17 C16 H16 121.0 . .
C18 C17 C16 119.1(15) . .
C18 C17 H17 120.4 . .
C16 C17 H17 120.4 . .
C17 C18 C19 122.9(14) . .
C17 C18 S2 122.3(13) . .
C19 C18 S2 114.8(12) . .
C18 C19 C20 118.2(16) . .
C18 C19 H19 120.9 . .
C20 C19 H19 120.9 . .
C15 C20 C19 118.2(16) . .
C15 C20 H20 120.9 . .
C19 C20 H20 120.9 . .
C22 C21 S2 114.2(10) . .
C22 C21 H21A 108.7 . .
S2 C21 H21A 108.7 . .
C22 C21 H21B 108.7 . .
S2 C21 H21B 108.7 . .
H21A C21 H21B 107.6 . .
C21 C22 P1 107.3(10) . .
C21 C22 H22A 110.3 . .
P1 C22 H22A 110.3 . .
C21 C22 H22B 110.3 . .
P1 C22 H22B 110.3 . .
H22A C22 H22B 108.5 . .
C28 C23 C24 121.4(14) . .
C28 C23 P1 121.6(12) . .
C24 C23 P1 116.1(11) . .
C25 C24 C23 113.5(16) . .
C25 C24 H24 123.3 . .
C23 C24 H24 123.3 . .
C24 C25 C26 120.7(17) . .
C24 C25 H25 119.7 . .
C26 C25 H25 119.7 . .
C27 C26 C25 122.9(14) . .
C27 C26 H26 118.5 . .
C25 C26 H26 118.5 . .
C26 C27 C28 117.9(15) . .
C26 C27 H27 121.1 . .
C28 C27 H27 121.1 . .
C23 C28 C27 123.6(14) . .
C23 C28 H28 118.2 . .
C27 C28 H28 118.2 . .
C30 C29 C34 120.3(15) . .
C30 C29 P1 117.8(12) . .
C34 C29 P1 121.8(11) . .
C29 C30 C31 119.5(15) . .
C29 C30 H30 120.2 . .
C31 C30 H30 120.2 . .
C32 C31 C30 118.2(16) . .
C32 C31 H31 120.9 . .
C30 C31 H31 120.9 . .
C31 C32 C33 122.5(18) . .
C31 C32 H32 118.7 . .
C33 C32 H32 118.7 . .
C34 C33 C32 119.8(18) . .
C34 C33 H33 120.1 . .
C32 C33 H33 120.1 . .
C33 C34 C29 119.4(15) . .
C33 C34 H34 120.3 . .
C29 C34 H34 120.3 . .

loop_
_geom_bond_atom_site_label_1
_geom_bond_atom_site_label_2
_geom_bond_distance
_geom_bond_site_symmetry_2
Pt1 P2 2.274(4) .
Pt1 P1 2.282(3) 13_655
Pt1 S2 2.360(4) 13_655
Pt1 S1 2.364(4) .
S1 C15 1.791(14) .
S1 C1 1.871(18) .
S2 C18 1.785(14) .
S2 C21 1.817(14) .
S2 Pt1 2.360(4) 13_655
P1 C29 1.785(17) .
P1 C23 1.814(13) .
P1 C22 1.848(15) .
P1 Pt1 2.282(3) 13_655
P2 C3 1.74(2) .
P2 C2 1.80(2) .
P2 C9A 1.809(16) .
P2 C9 1.82(4) .
P3 F6 1.553(12) .
P3 F1 1.568(13) .
P3 F2 1.580(11) .
P3 F3 1.594(13) .
P3 F4 1.603(10) .
P3 F5 1.629(13) .
P4 F9 1.579(9) .
P4 F9 1.579(9) 6_554
P4 F7 1.591(14) .
P4 F10 1.593(9) 6_554
P4 F10 1.593(9) .
P4 F8 1.605(13) .
P5 F11 1.486(14) .
P5 F11 1.486(14) 6_654
P5 F12 1.52(2) 6_654
P5 F12 1.52(2) .
P5 F13 1.562(18) 6_654
P5 F13 1.562(18) .
C1 C2 1.50(2) .
C1 H1A 0.9900 .
C1 H1B 0.9900 .
C2 H2A 0.9900 .
C2 H2B 0.9900 .
C3 C4 1.38(2) .
C3 C8 1.42(3) .
C4 C5 1.36(3) .
C4 H4 0.9500 .
C5 C6 1.39(3) .
C5 H5 0.9500 .
C6 C7 1.37(4) .
C6 H6 0.9500 .
C7 C8 1.34(4) .
C7 H7 0.9500 .
C8 H8 0.9500 .
C9A C10A 1.3900 .
C9A C14A 1.3900 .
C10A C11A 1.3900 .
C10A H10A 0.9500 .
C11A C12A 1.3900 .
C11A H11A 0.9500 .
C12A C13A 1.3900 .
C12A H12A 0.9500 .
C13A C14A 1.3900 .
C13A H13A 0.9500 .
C14A H14A 0.9500 .
C9 C14 1.3900 .
C9 C10 1.3900 .
C14 C13 1.3900 .
C14 H14 0.9500 .
C13 C12 1.3900 .
C13 H13 0.9500 .
C12 C11 1.3900 .
C12 H12 0.9500 .
C11 C10 1.3900 .
C11 H11 0.9500 .
C10 H10 0.9500 .
C15 C20 1.37(2) .
C15 C16 1.37(2) .
C16 C17 1.429(19) .
C16 H16 0.9500 .
C17 C18 1.36(2) .
C17 H17 0.9500 .
C18 C19 1.38(2) .
C19 C20 1.44(2) .
C19 H19 0.9500 .
C20 H20 0.9500 .
C21 C22 1.46(2) .
C21 H21A 0.9900 .
C21 H21B 0.9900 .
C22 H22A 0.9900 .
C22 H22B 0.9900 .
C23 C28 1.33(2) .
C23 C24 1.49(2) .
C24 C25 1.41(3) .
C24 H24 0.9500 .
C25 C26 1.43(3) .
C25 H25 0.9500 .
C26 C27 1.32(3) .
C26 H26 0.9500 .
C27 C28 1.38(2) .
C27 H27 0.9500 .
C28 H28 0.9500 .
C29 C30 1.405(19) .
C29 C34 1.43(2) .
C30 C31 1.43(2) .
C30 H30 0.9500 .
C31 C32 1.39(2) .
C31 H31 0.9500 .
C32 C33 1.40(2) .
C32 H32 0.9500 .
C33 C34 1.38(2) .
C33 H33 0.9500 .
C34 H34 0.9500 .

loop_
_geom_torsion_atom_site_label_1
_geom_torsion_atom_site_label_2
_geom_torsion_atom_site_label_3
_geom_torsion_atom_site_label_4
_geom_torsion
_geom_torsion_site_symmetry_1
P2 Pt1 S1 C15 -110.1(6) .
P1 Pt1 S1 C15 92.8(12) 13_655
S2 Pt1 S1 C15 74.6(6) 13_655
P2 Pt1 S1 C1 -2.0(6) .
P1 Pt1 S1 C1 -159.0(12) 13_655
S2 Pt1 S1 C1 -177.3(6) 13_655
P1 Pt1 P2 C3 -93.0(7) 13_655
S2 Pt1 P2 C3 127.0(11) 13_655
S1 Pt1 P2 C3 89.5(7) .
P1 Pt1 P2 C2 154.0(5) 13_655
S2 Pt1 P2 C2 14.0(12) 13_655
S1 Pt1 P2 C2 -23.4(5) .
P1 Pt1 P2 C9A 34.1(11) 13_655
S2 Pt1 P2 C9A -105.9(14) 13_655
S1 Pt1 P2 C9A -143.3(11) .
P1 Pt1 P2 C9 44(2) 13_655
S2 Pt1 P2 C9 -96(3) 13_655
S1 Pt1 P2 C9 -134(2) .
C15 S1 C1 C2 142.1(14) .
Pt1 S1 C1 C2 33.7(15) .
S1 C1 C2 P2 -56.6(17) .
C3 P2 C2 C1 -67.3(15) .
C9A P2 C2 C1 178.1(17) .
C9 P2 C2 C1 178(3) .
Pt1 P2 C2 C1 52.6(14) .
C2 P2 C3 C4 135.0(17) .
C9A P2 C3 C4 -110.0(19) .
C9 P2 C3 C4 -119(3) .
Pt1 P2 C3 C4 21.8(19) .
C2 P2 C3 C8 -52(2) .
C9A P2 C3 C8 63(2) .
C9 P2 C3 C8 54(3) .
Pt1 P2 C3 C8 -165.2(17) .
C8 C3 C4 C5 7(3) .
P2 C3 C4 C5 -178.9(16) .
C3 C4 C5 C6 -3(3) .
C4 C5 C6 C7 -11(4) .
C5 C6 C7 C8 19(5) .
C6 C7 C8 C3 -14(5) .
C4 C3 C8 C7 2(4) .
P2 C3 C8 C7 -172(3) .
C3 P2 C9A C10A 19.3(15) .
C2 P2 C9A C10A 131.4(12) .
C9 P2 C9A C10A 135(21) .
Pt1 P2 C9A C10A -110.8(12) .
C3 P2 C9A C14A -164.1(14) .
C2 P2 C9A C14A -52.0(19) .
C9 P2 C9A C14A -49(20) .
Pt1 P2 C9A C14A 65.8(17) .
C14A C9A C10A C11A 0.0 .
P2 C9A C10A C11A 177(2) .
C9A C10A C11A C12A 0.0 .
C10A C11A C12A C13A 0.0 .
C11A C12A C13A C14A 0.0 .
C12A C13A C14A C9A 0.0 .
C10A C9A C14A C13A 0.0 .
P2 C9A C14A C13A -177(2) .
C3 P2 C9 C14 32(3) .
C2 P2 C9 C14 142(2) .
C9A P2 C9 C14 -35(20) .
Pt1 P2 C9 C14 -105(2) .
C3 P2 C9 C10 -140(3) .
C2 P2 C9 C10 -31(4) .
C9A P2 C9 C10 152(24) .
Pt1 P2 C9 C10 82(4) .
C10 C9 C14 C13 0.0 .
P2 C9 C14 C13 -173(4) .
C9 C14 C13 C12 0.0 .
C14 C13 C12 C11 0.0 .
C13 C12 C11 C10 0.0 .
C12 C11 C10 C9 0.0 .
C14 C9 C10 C11 0.0 .
P2 C9 C10 C11 173(5) .
C1 S1 C15 C20 -48.2(13) .
Pt1 S1 C15 C20 60.2(12) .
C1 S1 C15 C16 138.6(11) .
Pt1 S1 C15 C16 -113.0(10) .
C20 C15 C16 C17 -1(2) .
S1 C15 C16 C17 172.5(9) .
C15 C16 C17 C18 1.3(18) .
C16 C17 C18 C19 -1(2) .
C16 C17 C18 S2 177.1(9) .
C21 S2 C18 C17 -81.0(12) .
Pt1 S2 C18 C17 27.0(12) 13_655
C21 S2 C18 C19 97.6(11) .
Pt1 S2 C18 C19 -154.4(9) 13_655
C17 C18 C19 C20 1(2) .
S2 C18 C19 C20 -178.0(10) .
C16 C15 C20 C19 0(2) .
S1 C15 C20 C19 -172.7(10) .
C18 C19 C20 C15 0.2(19) .
C18 S2 C21 C22 77.1(12) .
Pt1 S2 C21 C22 -34.6(11) 13_655
S2 C21 C22 P1 53.8(12) .
C29 P1 C22 C21 -173.0(9) .
C23 P1 C22 C21 71.4(10) .
Pt1 P1 C22 C21 -46.7(10) 13_655
C29 P1 C23 C28 -58.3(14) .
C22 P1 C23 C28 52.9(14) .
Pt1 P1 C23 C28 164.8(11) 13_655
C29 P1 C23 C24 132.4(14) .
C22 P1 C23 C24 -116.3(14) .
Pt1 P1 C23 C24 -4.5(15) 13_655
C28 C23 C24 C25 4(3) .
P1 C23 C24 C25 173.2(16) .
C23 C24 C25 C26 -3(3) .
C24 C25 C26 C27 1(3) .
C25 C26 C27 C28 0(3) .
C24 C23 C28 C27 -3(3) .
P1 C23 C28 C27 -171.7(13) .
C26 C27 C28 C23 1(3) .
C23 P1 C29 C30 161.0(11) .
C22 P1 C29 C30 53.0(12) .
Pt1 P1 C29 C30 -64.5(12) 13_655
C23 P1 C29 C34 -23.1(14) .
C22 P1 C29 C34 -131.1(12) .
Pt1 P1 C29 C34 111.4(11) 13_655
C34 C29 C30 C31 2(2) .
P1 C29 C30 C31 178.0(11) .
C29 C30 C31 C32 0(2) .
C30 C31 C32 C33 2(3) .
C31 C32 C33 C34 -5(3) .
C32 C33 C34 C29 7(2) .
C30 C29 C34 C33 -5(2) .
P1 C29 C34 C33 179.1(12) .

loop_
_platon_squeeze_void_nr
_platon_squeeze_void_average_x
_platon_squeeze_void_average_y
_platon_squeeze_void_average_z
_platon_squeeze_void_volume
_platon_squeeze_void_count_electrons
_platon_squeeze_void_content
1 -0.074 0.722 0.283 3989 1865 ' '
